data_1566068
loop_
_publ_author_name
'Moreno-Alvero, M.'
'Luna-Giles, F.'
'Barros-Garc\'ia, F.J.'
'Vi\~nuelas-Zah\'inos, E.'
'Fern\'andez-Calder\'on, M.C.'

_publ_section_title
;
 Cobalt(II) complexes derived from a 2-aminobenzimidazole-thiazoline
 ligand: Synthesis, characterization, crystal structures and antimicrobial
 activity studies
;
_journal_name_full Polyhedron
_journal_page_first 115390
_journal_paper_doi 10.1016/j.poly.2021.115390
_journal_volume 207
_journal_year 2021
_chemical_formula_sum 'C20 H20 Cl2 Co N8 S2'
_chemical_formula_weight 566.39
_space_group_IT_number 2
_space_group_name_Hall '-P 1'
_space_group_name_H-M_alt 'P -1'
_symmetry_cell_setting triclinic
_symmetry_Int_Tables_number 2
_symmetry_space_group_name_Hall '-P 1'
_symmetry_space_group_name_H-M 'P -1'
_atom_sites_solution_hydrogens geom
_cell_angle_alpha 83.817(2)
_cell_angle_beta 68.0570(10)
_cell_angle_gamma 81.985(2)
_cell_formula_units_Z 2
_cell_length_a 9.1904(3)
_cell_length_b 11.3464(4)
_cell_length_c 12.1781(4)
_cell_measurement_reflns_used 6409
_cell_measurement_temperature 173(2)
_cell_measurement_theta_max 30.06
_cell_measurement_theta_min 2.4
_cell_volume 1164.26(7)
_computing_cell_refinement 'BRUKER APEX2'
_computing_data_collection 'BRUKER APEX2'
_computing_data_reduction 'Bruker SAINT'
_computing_structure_refinement 'SHELXL-2014 (Sheldrick, 2014)'
_computing_structure_solution 'SHELXS-2014 (Sheldrick, 2014)'
_diffrn_ambient_temperature 173(2)
_diffrn_measured_fraction_theta_full 0.999
_diffrn_measured_fraction_theta_max 0.985
_diffrn_measurement_device_type 'Bruker APEX-II CCD'
_diffrn_measurement_method '\f and \w scans'
_diffrn_radiation_monochromator graphite
_diffrn_radiation_type MoK\a
_diffrn_radiation_wavelength 0.71073
_diffrn_reflns_av_R_equivalents 0.0176
_diffrn_reflns_av_unetI/netI 0.0289
_diffrn_reflns_Laue_measured_fraction_full 0.999
_diffrn_reflns_Laue_measured_fraction_max 0.985
_diffrn_reflns_limit_h_max 12
_diffrn_reflns_limit_h_min -12
_diffrn_reflns_limit_k_max 15
_diffrn_reflns_limit_k_min -15
_diffrn_reflns_limit_l_max 17
_diffrn_reflns_limit_l_min -11
_diffrn_reflns_number 13399
_diffrn_reflns_point_group_measured_fraction_full 0.999
_diffrn_reflns_point_group_measured_fraction_max 0.985
_diffrn_reflns_theta_full 25.242
_diffrn_reflns_theta_max 30.122
_diffrn_reflns_theta_min 2.403
_exptl_absorpt_coefficient_mu 1.173
_exptl_absorpt_correction_T_max 0.7460
_exptl_absorpt_correction_T_min 0.6585
_exptl_absorpt_correction_type multi-scan
_exptl_absorpt_process_details SADABS
_exptl_crystal_colour blue
_exptl_crystal_density_diffrn 1.616
_exptl_crystal_density_method 'not measured'
_exptl_crystal_description prism
_exptl_crystal_F_000 578
_exptl_crystal_size_max 0.16
_exptl_crystal_size_mid 0.09
_exptl_crystal_size_min 0.08
_refine_diff_density_max 0.404
_refine_diff_density_min -0.375
_refine_diff_density_rms 0.064
_refine_ls_extinction_method none
_refine_ls_goodness_of_fit_ref 0.996
_refine_ls_hydrogen_treatment constr
_refine_ls_matrix_type full
_refine_ls_number_parameters 298
_refine_ls_number_reflns 6740
_refine_ls_number_restraints 0
_refine_ls_restrained_S_all 0.996
_refine_ls_R_factor_all 0.0376
_refine_ls_R_factor_gt 0.0298
_refine_ls_shift/su_max 0.001
_refine_ls_shift/su_mean 0
_refine_ls_structure_factor_coef Fsqd
_refine_ls_weighting_details 'w=1/[\s^2^(Fo^2^)+(0.0611P)^2^+0.0413P] where P=(Fo^2^+2Fc^2^)/3'
_refine_ls_weighting_scheme calc
_refine_ls_wR_factor_gt 0.0865
_refine_ls_wR_factor_ref 0.0918
_reflns_Friedel_coverage 0
_reflns_number_gt 5694
_reflns_number_total 6740
_reflns_threshold_expression 'I > 2\s(I)'
_cod_data_source_file Polyhedron-2021-207-115390.cif
_cod_data_source_block coclbztn_0m
_cod_original_cell_volume 1164.27(7)
_cod_database_code 1566068

loop_
_symmetry_equiv_pos_as_xyz
'x, y, z'
'-x, -y, -z'

loop_
_atom_site_label
_atom_site_type_symbol
_atom_site_fract_x
_atom_site_fract_y
_atom_site_fract_z
_atom_site_U_iso_or_equiv
_atom_site_adp_type
_atom_site_occupancy
_atom_site_site_symmetry_order
_atom_site_calc_flag
_atom_site_refinement_flags_posn
_atom_site_refinement_flags_adp
_atom_site_refinement_flags_occupancy
_atom_site_disorder_assembly
_atom_site_disorder_group
Co Co 0.56336(2) 0.78695(2) 0.21254(2) 0.01874(7) Uani 1 1 d . . . . .
Cl1 Cl 0.67195(5) 0.73879(4) 0.35245(3) 0.02772(9) Uani 1 1 d . . . . .
Cl2 Cl 0.64154(4) 0.96036(3) 0.11183(4) 0.02803(9) Uani 1 1 d . . . . .
C1 C 0.83763(16) 0.37394(13) -0.01284(12) 0.0188(3) Uani 1 1 d . . . . .
C1A C -0.05988(16) 0.96745(14) 0.36903(12) 0.0202(3) Uani 1 1 d . . . . .
C2 C 0.99430(19) 0.21135(14) 0.01767(14) 0.0270(3) Uani 1 1 d . . . . .
H2A H 0.9758 0.1454 0.0799 0.032 Uiso 1 1 calc R U . . .
H2B H 1.1051 0.2285 -0.0067 0.032 Uiso 1 1 calc R U . . .
C2A C -0.20044(18) 1.13574(16) 0.33078(14) 0.0293(4) Uani 1 1 d . . . . .
H2A1 H -0.2309 1.167 0.2624 0.035 Uiso 1 1 calc R U . . .
H2A2 H -0.1807 1.2037 0.366 0.035 Uiso 1 1 calc R U . . .
C3 C 0.9648(2) 0.17512(15) -0.08880(16) 0.0311(4) Uani 1 1 d . . . . .
H3A H 0.8847 0.1178 -0.0635 0.037 Uiso 1 1 calc R U . . .
H3B H 1.0634 0.1381 -0.1472 0.037 Uiso 1 1 calc R U . . .
C3A C -0.33193(18) 1.07098(16) 0.42247(15) 0.0304(4) Uani 1 1 d . . . . .
H3A1 H -0.3871 1.0305 0.3838 0.036 Uiso 1 1 calc R U . . .
H3A2 H -0.4096 1.1271 0.4782 0.036 Uiso 1 1 calc R U . . .
C4 C 0.71571(17) 0.55042(13) 0.10498(12) 0.0206(3) Uani 1 1 d . . . . .
C4A C 0.22368(16) 0.89735(13) 0.27957(12) 0.0190(3) Uani 1 1 d . . . . .
C5 C 0.60866(16) 0.66113(13) -0.00873(12) 0.0190(3) Uani 1 1 d . . . . .
C5A C 0.24103(17) 0.73317(14) 0.38780(12) 0.0207(3) Uani 1 1 d . . . . .
C6 C 0.52981(18) 0.75205(14) -0.05670(14) 0.0240(3) Uani 1 1 d . . . . .
H6 H 0.4834 0.8232 -0.0168 0.029 Uiso 1 1 calc R U . . .
C6A C 0.29481(19) 0.62774(14) 0.43650(14) 0.0262(3) Uani 1 1 d . . . . .
H6A H 0.4034 0.598 0.4083 0.031 Uiso 1 1 calc R U . . .
C7 C 0.52066(19) 0.73580(15) -0.16579(14) 0.0267(3) Uani 1 1 d . . . . .
H7 H 0.4695 0.7976 -0.2019 0.032 Uiso 1 1 calc R U . . .
C7A C 0.1840(2) 0.56727(15) 0.52792(15) 0.0315(4) Uani 1 1 d . . . . .
H7A H 0.2172 0.4949 0.5631 0.038 Uiso 1 1 calc R U . . .
C8 C 0.58563(19) 0.62995(15) -0.22263(14) 0.0269(3) Uani 1 1 d . . . . .
H8 H 0.577 0.621 -0.2965 0.032 Uiso 1 1 calc R U . . .
C8A C 0.0247(2) 0.61145(17) 0.56883(15) 0.0342(4) Uani 1 1 d . . . . .
H8A H -0.0481 0.5688 0.6323 0.041 Uiso 1 1 calc R U . . .
C9 C 0.66267(18) 0.53738(14) -0.17373(13) 0.0235(3) Uani 1 1 d . . . . .
H9 H 0.7049 0.4648 -0.2118 0.028 Uiso 1 1 calc R U . . .
C9A C -0.03044(19) 0.71571(16) 0.51958(14) 0.0290(3) Uani 1 1 d . . . . .
H9A H -0.1393 0.7445 0.5469 0.035 Uiso 1 1 calc R U . . .
C10 C 0.67520(16) 0.55545(13) -0.06696(12) 0.0186(3) Uani 1 1 d . . . . .
C10A C 0.08102(17) 0.77611(14) 0.42833(13) 0.0213(3) Uani 1 1 d . . . . .
N1 N 0.88668(16) 0.31816(12) 0.06465(11) 0.0259(3) Uani 1 1 d . . . . .
N1A N -0.05695(15) 1.05074(13) 0.29122(11) 0.0261(3) Uani 1 1 d . . . . .
N2 N 0.74521(14) 0.48470(11) 0.00721(10) 0.0195(2) Uani 1 1 d . . . . .
N2A N 0.07022(14) 0.88140(11) 0.35728(10) 0.0205(3) Uani 1 1 d . . . . .
N3 N 0.63419(14) 0.65545(11) 0.09859(10) 0.0198(2) Uani 1 1 d . . . . .
N3A N 0.32773(14) 0.80959(11) 0.29577(10) 0.0193(2) Uani 1 1 d . . . . .
N4 N 0.76646(17) 0.51059(12) 0.19218(12) 0.0287(3) Uani 1 1 d . . . . .
H4A H 0.7466 0.555 0.2521 0.034 Uiso 1 1 calc R U . . .
H4B H 0.82 0.4397 0.1901 0.034 Uiso 1 1 calc R U . . .
N4A N 0.25713(15) 0.98827(12) 0.20046(11) 0.0253(3) Uani 1 1 d . . . . .
H4A1 H 0.3553 0.9945 0.1527 0.03 Uiso 1 1 calc R U . . .
H4A2 H 0.1813 1.0426 0.1954 0.03 Uiso 1 1 calc R U . . .
S1 S 0.89437(5) 0.31283(4) -0.15162(4) 0.03012(10) Uani 1 1 d . . . . .
S1A S -0.23160(4) 0.96324(4) 0.49900(3) 0.02591(9) Uani 1 1 d . . . . .

loop_
_atom_site_aniso_label
_atom_site_aniso_U_11
_atom_site_aniso_U_22
_atom_site_aniso_U_33
_atom_site_aniso_U_23
_atom_site_aniso_U_13
_atom_site_aniso_U_12
Co 0.01951(10) 0.01608(11) 0.01877(10) -0.00454(7) -0.00588(7) 0.00379(7)
Cl1 0.03157(19) 0.0277(2) 0.02753(18) -0.00976(15) -0.01637(15) 0.00735(15)
Cl2 0.02242(17) 0.01820(18) 0.0379(2) 0.00143(15) -0.00681(15) 0.00167(13)
C1 0.0177(6) 0.0166(7) 0.0203(6) -0.0056(5) -0.0043(5) 0.0002(5)
C1A 0.0167(6) 0.0243(7) 0.0196(6) -0.0066(5) -0.0060(5) -0.0002(5)
C2 0.0280(7) 0.0214(7) 0.0275(7) -0.0068(6) -0.0086(6) 0.0103(6)
C2A 0.0227(7) 0.0325(9) 0.0295(8) -0.0048(7) -0.0086(6) 0.0072(6)
C3 0.0325(8) 0.0216(8) 0.0398(9) -0.0117(7) -0.0155(7) 0.0093(6)
C3A 0.0194(7) 0.0360(9) 0.0319(8) -0.0101(7) -0.0058(6) 0.0057(6)
C4 0.0222(6) 0.0183(7) 0.0204(6) -0.0047(5) -0.0070(5) 0.0016(5)
C4A 0.0178(6) 0.0220(7) 0.0162(6) -0.0041(5) -0.0051(5) 0.0003(5)
C5 0.0202(6) 0.0168(7) 0.0188(6) -0.0020(5) -0.0060(5) -0.0005(5)
C5A 0.0231(6) 0.0217(7) 0.0177(6) -0.0034(5) -0.0076(5) -0.0020(5)
C6 0.0255(7) 0.0184(7) 0.0280(7) -0.0020(6) -0.0111(6) 0.0022(6)
C6A 0.0321(8) 0.0211(7) 0.0265(7) -0.0024(6) -0.0130(6) 0.0010(6)
C7 0.0308(7) 0.0234(8) 0.0286(7) 0.0009(6) -0.0162(6) 0.0015(6)
C7A 0.0443(10) 0.0218(8) 0.0301(8) 0.0042(6) -0.0163(7) -0.0057(7)
C8 0.0317(8) 0.0287(8) 0.0228(7) -0.0016(6) -0.0135(6) -0.0014(6)
C8A 0.0391(9) 0.0295(9) 0.0320(8) 0.0071(7) -0.0104(7) -0.0118(7)
C9 0.0259(7) 0.0228(7) 0.0210(6) -0.0040(6) -0.0079(5) -0.0001(6)
C9A 0.0266(7) 0.0294(9) 0.0285(8) 0.0021(6) -0.0071(6) -0.0063(6)
C10 0.0197(6) 0.0172(7) 0.0179(6) -0.0014(5) -0.0060(5) -0.0006(5)
C10A 0.0240(7) 0.0205(7) 0.0202(6) -0.0016(5) -0.0085(5) -0.0028(5)
N1 0.0295(6) 0.0215(6) 0.0239(6) -0.0057(5) -0.0095(5) 0.0091(5)
N1A 0.0200(6) 0.0307(7) 0.0232(6) -0.0012(5) -0.0056(5) 0.0050(5)
N2 0.0240(5) 0.0154(6) 0.0182(5) -0.0042(4) -0.0081(4) 0.0042(5)
N2A 0.0187(5) 0.0220(6) 0.0194(5) -0.0009(5) -0.0061(4) -0.0004(5)
N3 0.0231(5) 0.0158(6) 0.0193(5) -0.0032(4) -0.0077(4) 0.0029(5)
N3A 0.0194(5) 0.0199(6) 0.0170(5) -0.0024(4) -0.0062(4) 0.0022(4)
N4 0.0440(8) 0.0205(6) 0.0250(6) -0.0072(5) -0.0199(6) 0.0111(6)
N4A 0.0186(5) 0.0272(7) 0.0235(6) 0.0042(5) -0.0037(5) 0.0029(5)
S1 0.0369(2) 0.0274(2) 0.02651(19) -0.01353(16) -0.01419(16) 0.01164(17)
S1A 0.02148(17) 0.0308(2) 0.02126(17) -0.00718(15) -0.00211(13) -0.00124(15)

loop_
_atom_type_symbol
_atom_type_description
_atom_type_scat_dispersion_real
_atom_type_scat_dispersion_imag
_atom_type_scat_source
C C 0.0033 0.0016 'International Tables Vol C Tables 4.2.6.8 and 6.1.1.4'
H H 0 0 'International Tables Vol C Tables 4.2.6.8 and 6.1.1.4'
N N 0.0061 0.0033 'International Tables Vol C Tables 4.2.6.8 and 6.1.1.4'
S S 0.1246 0.1234 'International Tables Vol C Tables 4.2.6.8 and 6.1.1.4'
Cl Cl 0.1484 0.1585 'International Tables Vol C Tables 4.2.6.8 and 6.1.1.4'
Co Co 0.3494 0.9721 'International Tables Vol C Tables 4.2.6.8 and 6.1.1.4'

loop_
_geom_angle_atom_site_label_1
_geom_angle_atom_site_label_2
_geom_angle_atom_site_label_3
_geom_angle
_geom_angle_site_symmetry_1
_geom_angle_site_symmetry_3
N3A Co N3 112.56(5) . .
N3A Co Cl2 108.16(4) . .
N3 Co Cl2 109.26(4) . .
N3A Co Cl1 107.76(4) . .
N3 Co Cl1 108.54(4) . .
Cl2 Co Cl1 110.560(18) . .
N1 C1 N2 121.94(12) . .
N1 C1 S1 118.57(11) . .
N2 C1 S1 119.44(11) . .
N1A C1A N2A 122.06(12) . .
N1A C1A S1A 118.22(11) . .
N2A C1A S1A 119.68(11) . .
N1 C2 C3 109.06(13) . .
N1A C2A C3A 108.36(14) . .
C2 C3 S1 104.89(11) . .
C2A C3A S1A 104.25(11) . .
N4 C4 N3 125.29(13) . .
N4 C4 N2 122.56(13) . .
N3 C4 N2 112.15(13) . .
N4A C4A N3A 125.64(13) . .
N4A C4A N2A 122.93(13) . .
N3A C4A N2A 111.43(13) . .
C6 C5 C10 121.10(13) . .
C6 C5 N3 128.78(13) . .
C10 C5 N3 110.11(13) . .
C6A C5A C10A 121.20(14) . .
C6A C5A N3A 128.58(14) . .
C10A C5A N3A 110.22(13) . .
C5 C6 C7 117.68(13) . .
C5A C6A C7A 117.58(15) . .
C6 C7 C8 120.91(15) . .
C6A C7A C8A 120.88(16) . .
C9 C8 C7 121.61(15) . .
C9A C8A C7A 121.97(16) . .
C10 C9 C8 117.16(13) . .
C8A C9A C10A 116.92(15) . .
C9 C10 C5 121.49(14) . .
C9 C10 N2 133.34(13) . .
C5 C10 N2 105.16(12) . .
C9A C10A C5A 121.44(15) . .
C9A C10A N2A 133.13(14) . .
C5A C10A N2A 105.41(13) . .
C1 N1 C2 111.32(12) . .
C1A N1A C2A 111.21(12) . .
C4 N2 C1 124.20(12) . .
C4 N2 C10 106.60(11) . .
C1 N2 C10 129.03(12) . .
C4A N2A C1A 123.36(13) . .
C4A N2A C10A 106.72(12) . .
C1A N2A C10A 129.25(12) . .
C4 N3 C5 105.96(11) . .
C4 N3 Co 129.09(10) . .
C5 N3 Co 124.91(10) . .
C4A N3A C5A 106.20(12) . .
C4A N3A Co 129.14(10) . .
C5A N3A Co 124.64(10) . .
C1 S1 C3 88.55(7) . .
C1A S1A C3A 87.79(7) . .

loop_
_geom_bond_atom_site_label_1
_geom_bond_atom_site_label_2
_geom_bond_distance
_geom_bond_site_symmetry_2
Co N3A 2.0108(12) .
Co N3 2.0188(11) .
Co Cl2 2.2601(4) .
Co Cl1 2.2618(4) .
C1 N1 1.267(2) .
C1 N2 1.4049(17) .
C1 S1 1.7613(14) .
C1A N1A 1.260(2) .
C1A N2A 1.4072(18) .
C1A S1A 1.7709(14) .
C2 N1 1.4719(18) .
C2 C3 1.527(2) .
C2A N1A 1.4737(18) .
C2A C3A 1.520(2) .
C3 S1 1.8100(18) .
C3A S1A 1.8154(18) .
C4 N4 1.326(2) .
C4 N3 1.3275(18) .
C4 N2 1.3932(17) .
C4A N4A 1.319(2) .
C4A N3A 1.3335(18) .
C4A N2A 1.3979(17) .
C5 C6 1.382(2) .
C5 C10 1.4033(19) .
C5 N3 1.4051(19) .
C5A C6A 1.389(2) .
C5A C10A 1.398(2) .
C5A N3A 1.3996(19) .
C6 C7 1.395(2) .
C6A C7A 1.389(2) .
C7 C8 1.396(2) .
C7A C8A 1.395(3) .
C8 C9 1.390(2) .
C8A C9A 1.387(3) .
C9 C10 1.386(2) .
C9A C10A 1.391(2) .
C10 N2 1.4171(19) .
C10A N2A 1.412(2) .
